data_4315605
loop_
_publ_author_name
'Soumya Sarkar'
'Kevin P. McGowan'
'Jeffrey A. Culver'
'Adam R. Carlson'
'J\"urgen Koller'
'Andrew J. Peloquin'
'Melanie K. Veige'
'Khalil A. Abboud'
'Adam S. Veige'

_publ_section_title
;
 NCN Trianionic Pincer Ligand Precursors: Synthesis of Bimetallic,
 Chelating Diamide, and Pincer Group IV Complexes
;
_journal_name_full 'Inorganic Chemistry'
_journal_page_first 5143
_journal_page_last 5156
_journal_paper_doi 10.1021/ic100232s
_journal_volume 49
_journal_year 2010
_chemical_formula_sum 'C26 H20 F12 N2'
_chemical_formula_weight 588.44
_chemical_name_systematic
; 
 ? 
;
_space_group_IT_number 2
_symmetry_cell_setting triclinic
_symmetry_space_group_name_Hall '-P 1'
_symmetry_space_group_name_H-M 'P -1'
_atom_sites_solution_hydrogens geom
_atom_sites_solution_primary direct
_atom_sites_solution_secondary difmap
_audit_creation_method SHELXL-97
_cell_angle_alpha 75.343(2)
_cell_angle_beta 71.727(2)
_cell_angle_gamma 74.212(2)
_cell_formula_units_Z 4
_cell_length_a 11.9159(14)
_cell_length_b 14.003(2)
_cell_length_c 16.6156(18)
_cell_measurement_reflns_used 37
_cell_measurement_temperature 173(2)
_cell_measurement_theta_max 28.0
_cell_measurement_theta_min 2.0
_cell_volume 2490.3(5)
_computing_cell_refinement 'Bruker SMART v5.624 & SAINT 6.36a (Bruker 1998)'
_computing_data_collection 'Bruker SMART v5.624 (Bruker 1998)'
_computing_data_reduction 'Bruker SHELXTL v6.14 (Bruker 2000)'
_computing_molecular_graphics 'Bruker SHELXTL v6.14'
_computing_publication_material 'Bruker SHELXTL v6.14'
_computing_structure_refinement 'Bruker SHELXTL v6.14'
_computing_structure_solution 'Bruker SHELXTL v6.14'
_diffrn_ambient_temperature 173(2)
_diffrn_measured_fraction_theta_full 0.998
_diffrn_measured_fraction_theta_max 0.998
_diffrn_measurement_device_type 'SMART CCD area detector'
_diffrn_measurement_method '\w scans'
_diffrn_radiation_monochromator graphite
_diffrn_radiation_source 'fine-focus sealed tube'
_diffrn_radiation_type MoK\a
_diffrn_radiation_wavelength 0.71073
_diffrn_reflns_av_R_equivalents 0.1286
_diffrn_reflns_av_sigmaI/netI 0.1646
_diffrn_reflns_limit_h_max 12
_diffrn_reflns_limit_h_min -11
_diffrn_reflns_limit_k_max 13
_diffrn_reflns_limit_k_min -15
_diffrn_reflns_limit_l_max 17
_diffrn_reflns_limit_l_min -12
_diffrn_reflns_number 10886
_diffrn_reflns_theta_full 22.50
_diffrn_reflns_theta_max 22.50
_diffrn_reflns_theta_min 1.31
_diffrn_standards_decay_% 1
_diffrn_standards_number 0
_exptl_absorpt_coefficient_mu 0.156
_exptl_absorpt_correction_T_max 0.9977
_exptl_absorpt_correction_T_min 0.9740
_exptl_absorpt_correction_type integration
_exptl_absorpt_process_details 'based on measured indexed crystal faces, Bruker SHELXTL  v6.12 (Bruker 1998)'
_exptl_crystal_colour prisms
_exptl_crystal_density_diffrn 1.570
_exptl_crystal_density_method 'not measured'
_exptl_crystal_description colorless
_exptl_crystal_F_000 1192
_exptl_crystal_size_max 0.11
_exptl_crystal_size_mid 0.08
_exptl_crystal_size_min 0.05
_refine_diff_density_max 0.310
_refine_diff_density_min -0.263
_refine_diff_density_rms 0.071
_refine_ls_extinction_coef 0.0066(9)
_refine_ls_extinction_expression Fc^*^=kFc[1+0.001xFc^2^\l^3^/sin(2\q)]^-1/4^
_refine_ls_extinction_method SHELXL
_refine_ls_goodness_of_fit_ref 0.896
_refine_ls_hydrogen_treatment mixed
_refine_ls_matrix_type full
_refine_ls_number_parameters 890
_refine_ls_number_reflns 6488
_refine_ls_number_restraints 0
_refine_ls_restrained_S_all 0.896
_refine_ls_R_factor_all 0.1350
_refine_ls_R_factor_gt 0.0633
_refine_ls_shift/su_max 0.004
_refine_ls_shift/su_mean 0.000
_refine_ls_structure_factor_coef Fsqd
_refine_ls_weighting_details 'calc w=1/[\s^2^(Fo^2^)+(0.0727P)^2^] where P=(Fo^2^+2Fc^2^)/3'
_refine_ls_weighting_scheme calc
_refine_ls_wR_factor_gt 0.1387
_refine_ls_wR_factor_ref 0.1701
_reflns_number_gt 3149
_reflns_number_total 6488
_reflns_threshold_expression I>2\s(I)
_cod_data_source_file ic100232s_si_001_02.cif
_cod_data_source_block ac04
_cod_depositor_comments
;
The following automatic conversions were performed:

'_symmetry_cell_setting' value 'Triclinic' changed to 'triclinic'
according to the built-in table from CIF Core dictionary named
'cif_core.dic' version 2.4.1 from 2010-06-29.

Automatic conversion script
Id: cif_fix_values 1646 2011-03-28 12:23:43Z adriana 
;
_cod_database_code 4315605

loop_
_symmetry_equiv_pos_as_xyz
'x, y, z'
'-x, -y, -z'

loop_
_atom_site_label
_atom_site_type_symbol
_atom_site_fract_x
_atom_site_fract_y
_atom_site_fract_z
_atom_site_U_iso_or_equiv
_atom_site_adp_type
_atom_site_occupancy
_atom_site_symmetry_multiplicity
_atom_site_calc_flag
_atom_site_refinement_flags
_atom_site_disorder_assembly
_atom_site_disorder_group
N1 N 0.0533(4) 0.9333(3) 0.2474(3) 0.0533(14) Uani 1 1 d . . .
H1A H 0.0767 0.8865 0.2154 0.064 Uiso 1 1 calc R . .
N2 N 0.3422(4) 0.5869(3) 0.4388(3) 0.0448(12) Uani 1 1 d . . .
H2A H 0.3338 0.5582 0.4002 0.054 Uiso 1 1 calc R . .
C1 C -0.0451(5) 0.9254(4) 0.3250(3) 0.0503(16) Uani 1 1 d . . .
H1B H -0.1087 0.9878 0.3224 0.060 Uiso 1 1 calc R . .
H1C H -0.0149 0.9188 0.3757 0.060 Uiso 1 1 calc R . .
C2 C -0.0988(5) 0.8355(4) 0.3355(4) 0.0549(17) Uani 1 1 d . . .
H2B H -0.1692 0.8363 0.3867 0.066 Uiso 1 1 calc R . .
H2C H -0.1291 0.8435 0.2846 0.066 Uiso 1 1 calc R . .
C3 C -0.0145(5) 0.7339(4) 0.3456(4) 0.0391(14) Uani 1 1 d . . .
C4 C 0.0282(5) 0.6767(5) 0.2807(3) 0.0447(15) Uani 1 1 d . . .
H4A H 0.0066 0.7032 0.2278 0.054 Uiso 1 1 calc R . .
C5 C 0.0999(5) 0.5842(5) 0.2919(4) 0.0511(16) Uani 1 1 d . . .
H5A H 0.1263 0.5457 0.2473 0.061 Uiso 1 1 calc R . .
C6 C 0.1356(5) 0.5445(4) 0.3671(4) 0.0487(16) Uani 1 1 d . . .
H6A H 0.1863 0.4792 0.3736 0.058 Uiso 1 1 calc R . .
C7 C 0.0976(5) 0.5994(4) 0.4334(3) 0.0397(14) Uani 1 1 d . . .
C8 C 0.0230(5) 0.6932(4) 0.4217(3) 0.0392(14) Uani 1 1 d . . .
H8A H -0.0039 0.7316 0.4664 0.047 Uiso 1 1 calc R . .
C9 C 0.1373(5) 0.5592(4) 0.5144(3) 0.0462(15) Uani 1 1 d . . .
H9A H 0.1619 0.4847 0.5217 0.055 Uiso 1 1 calc R . .
H9B H 0.0682 0.5759 0.5640 0.055 Uiso 1 1 calc R . .
C10 C 0.2422(5) 0.6014(4) 0.5149(3) 0.0477(15) Uani 1 1 d . . .
H10A H 0.2143 0.6743 0.5168 0.057 Uiso 1 1 calc R . .
H10B H 0.2701 0.5672 0.5672 0.057 Uiso 1 1 calc R . .
C11 C 0.4481(5) 0.6156(4) 0.4243(3) 0.0362(13) Uani 1 1 d . . .
C12 C 0.5372(5) 0.6064(4) 0.3454(3) 0.0388(14) Uani 1 1 d . . .
H12A H 0.5232 0.5793 0.3034 0.047 Uiso 1 1 calc R . .
C13 C 0.6435(5) 0.6365(4) 0.3295(3) 0.0381(14) Uani 1 1 d . . .
C14 C 0.6684(5) 0.6745(4) 0.3904(3) 0.0422(14) Uani 1 1 d . . .
H14A H 0.7429 0.6945 0.3785 0.051 Uiso 1 1 calc R . .
C15 C 0.5837(5) 0.6825(4) 0.4677(3) 0.0430(15) Uani 1 1 d . A .
C16 C 0.4741(5) 0.6539(4) 0.4847(3) 0.0412(14) Uani 1 1 d . . .
H16A H 0.4160 0.6605 0.5383 0.049 Uiso 1 1 calc R . .
C17 C 0.1102(5) 1.0132(4) 0.2233(3) 0.0422(14) Uani 1 1 d . . .
C18 C 0.1891(4) 1.0294(4) 0.1401(3) 0.0371(14) Uani 1 1 d . . .
H18A H 0.1986 0.9873 0.1006 0.045 Uiso 1 1 calc R . .
C19 C 0.2520(5) 1.1052(4) 0.1154(3) 0.0377(14) Uani 1 1 d . . .
C20 C 0.2403(5) 1.1678(4) 0.1718(3) 0.0462(15) Uani 1 1 d . . .
H20A H 0.2853 1.2194 0.1549 0.055 Uiso 1 1 calc R . .
C21 C 0.1619(5) 1.1535(4) 0.2526(3) 0.0448(15) Uani 1 1 d . B .
C22 C 0.0970(5) 1.0778(4) 0.2784(3) 0.0467(15) Uani 1 1 d . . .
H22A H 0.0428 1.0700 0.3343 0.056 Uiso 1 1 calc R . .
C23 C 0.7380(6) 0.6266(5) 0.2459(4) 0.0513(16) Uani 1 1 d . . .
C24 C 0.6058(7) 0.7229(7) 0.5347(4) 0.0594(19) Uani 1 1 d . . .
C25 C 0.3362(5) 1.1215(4) 0.0275(4) 0.0474(15) Uani 1 1 d . . .
C26 C 0.1472(8) 1.2211(6) 0.3138(5) 0.0589(18) Uani 1 1 d . . .
F1 F 0.7019(3) 0.5999(3) 0.1883(2) 0.0700(11) Uani 1 1 d . . .
F2 F 0.8386(3) 0.5582(3) 0.25666(19) 0.0662(10) Uani 1 1 d . . .
F3 F 0.7754(3) 0.7126(3) 0.2074(2) 0.0712(11) Uani 1 1 d . . .
F4 F 0.540(5) 0.701(6) 0.605(2) 0.148(17) Uani 0.39(7) 1 d P A 11
F5 F 0.586(6) 0.835(3) 0.508(5) 0.122(13) Uani 0.39(7) 1 d P A 11
F6 F 0.731(3) 0.702(3) 0.533(3) 0.051(7) Uani 0.39(7) 1 d P A 11
F4A F 0.582(2) 0.6642(13) 0.6152(11) 0.070(5) Uani 0.61(7) 1 d P A 12
F5A F 0.541(3) 0.808(2) 0.5466(19) 0.095(7) Uani 0.61(7) 1 d P A 12
F6A F 0.712(3) 0.728(3) 0.5195(19) 0.086(9) Uani 0.61(7) 1 d P A 12
F7 F 0.3309(3) 1.0649(3) -0.0233(2) 0.0838(13) Uani 1 1 d . . .
F8 F 0.4504(3) 1.0997(3) 0.0301(2) 0.0784(11) Uani 1 1 d . . .
F9 F 0.3169(3) 1.2168(2) -0.0136(2) 0.0712(11) Uani 1 1 d . . .
F10 F 0.242(3) 1.260(3) 0.3013(16) 0.166(17) Uani 0.53(4) 1 d P B 5
F11 F 0.057(4) 1.301(2) 0.303(2) 0.168(15) Uani 0.53(4) 1 d P B 5
F12 F 0.129(3) 1.1760(15) 0.3930(8) 0.080(6) Uani 0.53(4) 1 d P B 5
F10A F 0.242(3) 1.208(3) 0.335(3) 0.141(15) Uani 0.47(4) 1 d P B 6
F11A F 0.124(3) 1.3133(14) 0.2867(10) 0.081(8) Uani 0.47(4) 1 d P B 6
F12A F 0.050(4) 1.211(2) 0.3840(17) 0.121(11) Uani 0.47(4) 1 d P B 6
N1' N 0.3430(4) 0.7727(3) 0.2397(3) 0.0486(13) Uani 1 1 d . . .
H1'A H 0.2831 0.7413 0.2663 0.058 Uiso 1 1 calc R . .
N2' N 0.8880(4) 0.5921(3) -0.0370(3) 0.0435(12) Uani 1 1 d . . .
H2'A H 0.8346 0.5960 0.0132 0.052 Uiso 1 1 calc R . .
C1' C 0.4165(5) 0.7546(4) 0.1545(3) 0.0429(15) Uani 1 1 d . . .
H1'B H 0.5032 0.7405 0.1528 0.051 Uiso 1 1 calc R . .
H1'C H 0.4000 0.8157 0.1108 0.051 Uiso 1 1 calc R . .
C2' C 0.3889(5) 0.6654(4) 0.1328(3) 0.0475(15) Uani 1 1 d . . .
H2'B H 0.4030 0.6047 0.1774 0.057 Uiso 1 1 calc R . .
H2'C H 0.3029 0.6803 0.1326 0.057 Uiso 1 1 calc R . .
C3' C 0.4688(5) 0.6448(4) 0.0450(3) 0.0378(14) Uani 1 1 d . . .
C4' C 0.4364(5) 0.6951(4) -0.0295(4) 0.0453(15) Uani 1 1 d . . .
H4'A H 0.3628 0.7439 -0.0266 0.054 Uiso 1 1 calc R . .
C5' C 0.5108(5) 0.6750(4) -0.1090(3) 0.0457(15) Uani 1 1 d . . .
H5'A H 0.4878 0.7106 -0.1601 0.055 Uiso 1 1 calc R . .
C6' C 0.6172(5) 0.6045(4) -0.1147(3) 0.0387(14) Uani 1 1 d . . .
H6'A H 0.6665 0.5906 -0.1695 0.046 Uiso 1 1 calc R . .
C7' C 0.6530(4) 0.5531(4) -0.0401(3) 0.0364(13) Uani 1 1 d . . .
C8' C 0.5764(5) 0.5735(4) 0.0389(3) 0.0361(13) Uani 1 1 d . . .
H8'A H 0.5985 0.5376 0.0903 0.043 Uiso 1 1 calc R . .
C9' C 0.7716(4) 0.4775(4) -0.0452(3) 0.0422(14) Uani 1 1 d . . .
H9'A H 0.7742 0.4260 -0.0775 0.051 Uiso 1 1 calc R . .
H9'B H 0.7760 0.4425 0.0139 0.051 Uiso 1 1 calc R . .
C10' C 0.8813(4) 0.5252(4) -0.0888(3) 0.0390(14) Uani 1 1 d . . .
H10C H 0.9557 0.4716 -0.0962 0.047 Uiso 1 1 calc R . .
H10D H 0.8753 0.5639 -0.1466 0.047 Uiso 1 1 calc R . .
C11' C 0.9747(4) 0.6497(4) -0.0636(3) 0.0362(13) Uani 1 1 d . . .
C12' C 0.9735(5) 0.7158(4) -0.0129(3) 0.0411(14) Uani 1 1 d . . .
H12B H 0.9130 0.7206 0.0400 0.049 Uiso 1 1 calc R . .
C13' C 1.0595(5) 0.7745(4) -0.0391(3) 0.0425(15) Uani 1 1 d . C .
C14' C 1.1502(5) 0.7685(4) -0.1147(3) 0.0441(15) Uani 1 1 d . . .
H14B H 1.2092 0.8089 -0.1321 0.053 Uiso 1 1 calc R . .
C15' C 1.1523(5) 0.7020(4) -0.1641(3) 0.0430(15) Uani 1 1 d . D .
C16' C 1.0678(5) 0.6423(4) -0.1402(3) 0.0418(14) Uani 1 1 d . . .
H16B H 1.0725 0.5966 -0.1754 0.050 Uiso 1 1 calc R . .
C17' C 0.3655(5) 0.8383(4) 0.2795(3) 0.0408(14) Uani 1 1 d . . .
C18' C 0.4632(5) 0.8860(4) 0.2442(3) 0.0434(15) Uani 1 1 d . . .
H18B H 0.5157 0.8755 0.1894 0.052 Uiso 1 1 calc R . .
C19' C 0.4847(5) 0.9485(4) 0.2878(3) 0.0462(15) Uani 1 1 d . E .
C20' C 0.4106(6) 0.9651(4) 0.3680(4) 0.0531(17) Uani 1 1 d . . .
H20B H 0.4263 1.0073 0.3980 0.064 Uiso 1 1 calc R . .
C21' C 0.3130(6) 0.9186(4) 0.4030(3) 0.0498(16) Uani 1 1 d . F .
C22' C 0.2902(5) 0.8558(4) 0.3604(3) 0.0432(15) Uani 1 1 d . . .
H22B H 0.2229 0.8242 0.3862 0.052 Uiso 1 1 calc R . .
C23' C 1.0594(9) 0.8394(6) 0.0187(7) 0.067(3) Uani 1 1 d . . .
C24' C 1.2512(7) 0.6907(7) -0.2453(4) 0.0612(19) Uani 1 1 d . . .
C25' C 0.5897(8) 0.9990(6) 0.2467(6) 0.0651(19) Uani 1 1 d . . .
C26' C 0.2311(9) 0.9341(6) 0.4896(5) 0.066(2) Uani 1 1 d . . .
F1' F 1.1236(12) 0.7893(6) 0.0817(6) 0.053(4) Uani 0.60(3) 1 d P C 7
F2' F 1.1122(10) 0.9154(11) -0.0159(8) 0.062(5) Uani 0.60(3) 1 d P C 7
F3' F 0.954(2) 0.8766(18) 0.0580(16) 0.101(7) Uani 0.60(3) 1 d P C 7
F1" F 0.948(3) 0.871(3) 0.0753(16) 0.072(8) Uani 0.40(3) 1 d P C 8
F2" F 1.086(5) 0.931(2) -0.046(3) 0.24(2) Uani 0.40(3) 1 d P C 8
F3" F 1.123(3) 0.818(5) 0.048(4) 0.25(2) Uani 0.40(3) 1 d P C 8
F4' F 1.328(5) 0.609(3) -0.238(2) 0.128(10) Uani 0.58(10) 1 d P D 9
F5' F 1.206(4) 0.682(3) -0.3067(11) 0.111(9) Uani 0.58(10) 1 d P D 9
F6' F 1.312(3) 0.761(3) -0.273(2) 0.073(7) Uani 0.58(10) 1 d P D 9
F4" F 1.354(4) 0.620(3) -0.2314(17) 0.079(10) Uani 0.42(10) 1 d P D 10
F5" F 1.230(5) 0.663(5) -0.307(2) 0.127(12) Uani 0.42(10) 1 d P D 10
F6" F 1.282(7) 0.780(5) -0.283(3) 0.100(15) Uani 0.42(10) 1 d P D 10
F7' F 0.6869(7) 0.9427(7) 0.2019(6) 0.068(3) Uani 0.75(2) 1 d P E 3
F8' F 0.6321(13) 1.0196(13) 0.3039(7) 0.106(6) Uani 0.75(2) 1 d P E 3
F9' F 0.5650(16) 1.0804(10) 0.1950(14) 0.130(9) Uani 0.75(2) 1 d P E 3
F7" F 0.675(4) 0.959(6) 0.271(6) 0.29(4) Uani 0.25(2) 1 d P E 4
F8" F 0.550(5) 1.092(3) 0.276(3) 0.139(17) Uani 0.25(2) 1 d P E 4
F9" F 0.596(5) 1.046(5) 0.171(3) 0.16(3) Uani 0.25(2) 1 d P E 4
F10' F 0.284(2) 0.902(4) 0.5486(15) 0.141(18) Uani 0.35(3) 1 d P F 2
F11' F 0.136(3) 0.883(3) 0.5181(18) 0.128(13) Uani 0.35(3) 1 d P F 2
F12' F 0.172(4) 1.0303(17) 0.4872(13) 0.139(18) Uani 0.35(3) 1 d P F 2
F10" F 0.2418(18) 0.8535(10) 0.5501(7) 0.100(7) Uani 0.65(3) 1 d P F 1
F11" F 0.2553(17) 1.0065(16) 0.5183(10) 0.111(8) Uani 0.65(3) 1 d P F 1
F12" F 0.1183(8) 0.9587(18) 0.4920(6) 0.085(6) Uani 0.65(3) 1 d P F 1

loop_
_atom_site_aniso_label
_atom_site_aniso_U_11
_atom_site_aniso_U_22
_atom_site_aniso_U_33
_atom_site_aniso_U_23
_atom_site_aniso_U_13
_atom_site_aniso_U_12
N1 0.063(3) 0.055(3) 0.042(3) -0.021(2) 0.010(2) -0.031(3)
N2 0.034(3) 0.061(3) 0.044(3) -0.017(2) -0.003(2) -0.018(2)
C1 0.048(4) 0.052(4) 0.052(4) -0.014(3) -0.009(3) -0.014(3)
C2 0.047(4) 0.067(5) 0.055(4) -0.009(3) -0.003(3) -0.032(4)
C3 0.029(3) 0.038(4) 0.050(4) -0.008(3) -0.003(3) -0.016(3)
C4 0.045(4) 0.060(4) 0.036(3) -0.010(3) -0.010(3) -0.022(3)
C5 0.039(4) 0.068(5) 0.055(4) -0.031(4) -0.004(3) -0.018(3)
C6 0.041(4) 0.051(4) 0.059(4) -0.015(3) -0.005(3) -0.022(3)
C7 0.029(3) 0.052(4) 0.043(4) -0.018(3) 0.004(3) -0.023(3)
C8 0.031(3) 0.044(4) 0.046(4) -0.017(3) 0.004(3) -0.022(3)
C9 0.040(4) 0.059(4) 0.043(4) -0.003(3) -0.007(3) -0.025(3)
C10 0.049(4) 0.067(4) 0.028(3) -0.001(3) -0.004(3) -0.026(3)
C11 0.034(3) 0.044(3) 0.035(3) -0.008(3) -0.007(3) -0.016(3)
C12 0.035(3) 0.046(4) 0.036(3) -0.008(3) -0.017(3) -0.001(3)
C13 0.031(3) 0.043(3) 0.044(3) -0.012(3) -0.008(3) -0.012(3)
C14 0.034(3) 0.051(4) 0.048(4) -0.011(3) -0.012(3) -0.017(3)
C15 0.048(4) 0.047(4) 0.040(4) -0.015(3) -0.011(3) -0.013(3)
C16 0.036(4) 0.049(4) 0.039(3) -0.013(3) -0.003(3) -0.011(3)
C17 0.045(4) 0.046(4) 0.038(3) -0.009(3) -0.008(3) -0.016(3)
C18 0.036(3) 0.036(3) 0.040(3) -0.012(3) -0.010(3) -0.003(3)
C19 0.040(4) 0.034(3) 0.034(3) -0.003(3) -0.007(3) -0.007(3)
C20 0.053(4) 0.046(4) 0.045(4) -0.001(3) -0.017(3) -0.019(3)
C21 0.062(4) 0.043(4) 0.032(3) -0.005(3) -0.013(3) -0.016(3)
C22 0.059(4) 0.049(4) 0.032(3) -0.012(3) -0.004(3) -0.016(3)
C23 0.046(4) 0.062(4) 0.048(4) -0.015(3) -0.008(3) -0.015(4)
C24 0.049(5) 0.093(7) 0.048(5) -0.029(5) 0.000(4) -0.035(5)
C25 0.043(4) 0.038(4) 0.053(4) -0.010(3) -0.007(3) -0.001(3)
C26 0.082(6) 0.050(6) 0.049(5) -0.013(4) -0.012(5) -0.022(5)
F1 0.052(2) 0.125(3) 0.048(2) -0.039(2) -0.0021(16) -0.034(2)
F2 0.044(2) 0.088(3) 0.063(2) -0.031(2) -0.0074(17) 0.000(2)
F3 0.072(3) 0.080(3) 0.053(2) -0.0085(19) 0.0111(18) -0.038(2)
F4 0.06(2) 0.38(5) 0.043(15) -0.08(2) 0.013(12) -0.11(3)
F5 0.19(3) 0.067(14) 0.16(3) -0.030(17) -0.11(3) -0.029(15)
F6 0.038(9) 0.076(12) 0.059(12) -0.037(10) -0.036(8) 0.006(9)
F4A 0.078(10) 0.117(13) 0.043(6) -0.014(5) -0.024(6) -0.053(7)
F5A 0.143(15) 0.063(13) 0.106(14) -0.047(10) -0.063(10) -0.002(8)
F6A 0.052(13) 0.16(2) 0.067(9) -0.035(12) -0.006(9) -0.051(14)
F7 0.104(3) 0.095(3) 0.052(2) -0.034(2) 0.017(2) -0.047(2)
F8 0.044(2) 0.085(3) 0.083(3) -0.008(2) 0.0027(18) -0.005(2)
F9 0.061(2) 0.051(2) 0.067(2) 0.0058(18) 0.0106(18) -0.0014(18)
F10 0.24(3) 0.24(3) 0.087(11) -0.068(14) 0.024(15) -0.20(3)
F11 0.24(3) 0.101(18) 0.22(3) -0.121(19) -0.16(2) 0.078(17)
F12 0.151(16) 0.067(8) 0.025(6) -0.012(5) -0.011(8) -0.040(11)
F10A 0.15(3) 0.14(2) 0.21(3) -0.11(2) -0.14(3) 0.024(16)
F11A 0.16(2) 0.041(9) 0.061(9) -0.006(7) -0.047(9) -0.033(11)
F12A 0.17(2) 0.103(19) 0.093(14) -0.066(14) 0.033(14) -0.063(15)
N1' 0.051(3) 0.056(3) 0.039(3) -0.017(2) 0.005(2) -0.024(3)
N2' 0.037(3) 0.053(3) 0.039(3) -0.014(2) -0.001(2) -0.014(2)
C1' 0.033(3) 0.056(4) 0.042(3) -0.017(3) -0.001(3) -0.015(3)
C2' 0.045(4) 0.057(4) 0.046(4) -0.018(3) -0.004(3) -0.021(3)
C3' 0.040(4) 0.038(3) 0.039(4) -0.009(3) -0.007(3) -0.016(3)
C4' 0.039(4) 0.048(4) 0.050(4) -0.013(3) -0.010(3) -0.010(3)
C5' 0.050(4) 0.048(4) 0.047(4) -0.007(3) -0.020(3) -0.014(3)
C6' 0.041(4) 0.041(3) 0.036(3) -0.007(3) -0.009(3) -0.013(3)
C7' 0.032(3) 0.039(3) 0.042(4) -0.005(3) -0.012(3) -0.013(3)
C8' 0.043(4) 0.037(3) 0.035(3) -0.004(3) -0.015(3) -0.016(3)
C9' 0.042(4) 0.037(3) 0.047(3) -0.008(3) -0.009(3) -0.010(3)
C10' 0.029(3) 0.049(4) 0.040(3) -0.009(3) -0.009(2) -0.010(3)
C11' 0.027(3) 0.042(3) 0.039(3) -0.003(3) -0.011(3) -0.008(3)
C12' 0.042(4) 0.042(3) 0.038(3) -0.011(3) -0.011(3) -0.004(3)
C13' 0.038(4) 0.033(3) 0.056(4) -0.011(3) -0.005(3) -0.012(3)
C14' 0.048(4) 0.043(4) 0.040(4) 0.006(3) -0.013(3) -0.019(3)
C15' 0.037(4) 0.057(4) 0.035(3) 0.003(3) -0.010(3) -0.019(3)
C16' 0.047(4) 0.045(4) 0.036(3) -0.008(3) -0.013(3) -0.009(3)
C17' 0.039(4) 0.039(3) 0.042(4) -0.013(3) -0.005(3) -0.007(3)
C18' 0.048(4) 0.044(4) 0.039(3) -0.016(3) -0.006(3) -0.010(3)
C19' 0.048(4) 0.044(4) 0.045(4) -0.006(3) -0.016(3) -0.007(3)
C20' 0.069(5) 0.049(4) 0.042(4) -0.017(3) -0.016(3) -0.003(3)
C21' 0.063(4) 0.044(4) 0.037(4) -0.012(3) -0.010(3) -0.001(3)
C22' 0.036(3) 0.049(4) 0.038(3) -0.007(3) -0.005(3) -0.006(3)
C23' 0.052(7) 0.049(5) 0.097(8) -0.021(5) 0.000(5) -0.018(5)
C24' 0.059(6) 0.084(6) 0.047(5) -0.008(4) -0.004(4) -0.040(5)
C25' 0.085(7) 0.060(6) 0.062(6) -0.019(5) -0.018(5) -0.029(5)
C26' 0.079(7) 0.063(6) 0.042(5) -0.013(4) -0.007(5) -0.001(5)
F1' 0.084(7) 0.047(7) 0.044(6) -0.021(5) -0.034(4) -0.007(4)
F2' 0.087(8) 0.054(6) 0.052(7) -0.008(5) -0.002(4) -0.047(5)
F3' 0.060(12) 0.095(14) 0.168(18) -0.092(13) -0.004(12) -0.017(9)
F1" 0.075(16) 0.064(13) 0.042(8) -0.020(7) 0.032(7) -0.001(10)
F2" 0.46(5) 0.094(17) 0.13(2) -0.040(16) 0.06(2) -0.12(2)
F3" 0.09(2) 0.46(6) 0.31(5) -0.32(4) -0.05(3) 0.02(3)
F4' 0.088(17) 0.101(13) 0.133(19) -0.032(12) 0.063(12) -0.019(13)
F5' 0.107(15) 0.22(2) 0.018(8) -0.021(8) 0.025(8) -0.108(15)
F6' 0.068(10) 0.088(11) 0.059(11) -0.020(11) 0.010(7) -0.035(9)
F4" 0.053(12) 0.13(2) 0.041(13) -0.013(10) -0.004(11) -0.019(11)
F5" 0.094(18) 0.23(3) 0.10(2) -0.08(2) -0.024(14) -0.057(17)
F6" 0.11(3) 0.13(2) 0.052(10) 0.023(13) 0.004(15) -0.08(2)
F7' 0.054(5) 0.078(6) 0.082(6) -0.030(5) -0.005(4) -0.030(4)
F8' 0.089(9) 0.167(13) 0.101(7) -0.075(8) -0.010(5) -0.060(9)
F9' 0.089(8) 0.062(6) 0.20(2) 0.061(9) -0.041(12) -0.027(5)
F7" 0.08(3) 0.33(6) 0.37(8) 0.28(5) -0.15(4) -0.10(4)
F8" 0.13(3) 0.13(3) 0.17(3) -0.06(3) 0.01(2) -0.07(2)
F9" 0.13(5) 0.31(8) 0.054(17) 0.04(3) -0.01(2) -0.15(6)
F10' 0.104(14) 0.27(5) 0.038(10) 0.019(19) -0.012(8) -0.07(2)
F11' 0.11(2) 0.12(2) 0.112(17) -0.044(16) 0.042(16) -0.01(2)
F12' 0.22(4) 0.058(13) 0.076(12) -0.037(10) -0.007(18) 0.051(18)
F10" 0.114(14) 0.091(8) 0.036(5) 0.011(4) 0.008(7) 0.022(7)
F11" 0.154(13) 0.131(14) 0.059(9) -0.059(10) 0.030(7) -0.076(11)
F12" 0.062(6) 0.128(15) 0.051(5) -0.041(8) -0.005(4) 0.014(7)

loop_
_atom_type_symbol
_atom_type_description
_atom_type_scat_dispersion_real
_atom_type_scat_dispersion_imag
_atom_type_scat_source
C C 0.0033 0.0016 'International Tables Vol C Tables 4.2.6.8 and 6.1.1.4'
H H 0.0000 0.0000 'International Tables Vol C Tables 4.2.6.8 and 6.1.1.4'
N N 0.0061 0.0033 'International Tables Vol C Tables 4.2.6.8 and 6.1.1.4'
F F 0.0171 0.0103 'International Tables Vol C Tables 4.2.6.8 and 6.1.1.4'

loop_
_geom_angle_atom_site_label_1
_geom_angle_atom_site_label_2
_geom_angle_atom_site_label_3
_geom_angle
_geom_angle_site_symmetry_1
_geom_angle_site_symmetry_3
_geom_angle_publ_flag
C17 N1 C1 120.6(4) . . ?
C17 N1 H1A 119.7 . . ?
C1 N1 H1A 119.7 . . ?
C11 N2 C10 123.1(4) . . ?
C11 N2 H2A 118.5 . . ?
C10 N2 H2A 118.5 . . ?
N1 C1 C2 111.3(4) . . ?
N1 C1 H1B 109.4 . . ?
C2 C1 H1B 109.4 . . ?
N1 C1 H1C 109.4 . . ?
C2 C1 H1C 109.4 . . ?
H1B C1 H1C 108.0 . . ?
C3 C2 C1 115.8(5) . . ?
C3 C2 H2B 108.3 . . ?
C1 C2 H2B 108.3 . . ?
C3 C2 H2C 108.3 . . ?
C1 C2 H2C 108.3 . . ?
H2B C2 H2C 107.4 . . ?
C4 C3 C8 117.6(5) . . ?
C4 C3 C2 121.6(6) . . ?
C8 C3 C2 120.8(5) . . ?
C5 C4 C3 120.9(6) . . ?
C5 C4 H4A 119.6 . . ?
C3 C4 H4A 119.6 . . ?
C4 C5 C6 121.1(5) . . ?
C4 C5 H5A 119.4 . . ?
C6 C5 H5A 119.4 . . ?
C5 C6 C7 120.4(6) . . ?
C5 C6 H6A 119.8 . . ?
C7 C6 H6A 119.8 . . ?
C8 C7 C6 118.0(6) . . ?
C8 C7 C9 120.7(5) . . ?
C6 C7 C9 121.4(6) . . ?
C7 C8 C3 122.0(5) . . ?
C7 C8 H8A 119.0 . . ?
C3 C8 H8A 119.0 . . ?
C7 C9 C10 112.8(4) . . ?
C7 C9 H9A 109.0 . . ?
C10 C9 H9A 109.0 . . ?
C7 C9 H9B 109.0 . . ?
C10 C9 H9B 109.0 . . ?
H9A C9 H9B 107.8 . . ?
N2 C10 C9 111.1(4) . . ?
N2 C10 H10A 109.4 . . ?
C9 C10 H10A 109.4 . . ?
N2 C10 H10B 109.4 . . ?
C9 C10 H10B 109.4 . . ?
H10A C10 H10B 108.0 . . ?
N2 C11 C16 122.8(4) . . ?
N2 C11 C12 119.5(5) . . ?
C16 C11 C12 117.7(5) . . ?
C13 C12 C11 120.2(5) . . ?
C13 C12 H12A 119.9 . . ?
C11 C12 H12A 119.9 . . ?
C12 C13 C14 121.5(5) . . ?
C12 C13 C23 120.3(5) . . ?
C14 C13 C23 118.2(5) . . ?
C15 C14 C13 118.9(5) . . ?
C15 C14 H14A 120.6 . . ?
C13 C14 H14A 120.6 . . ?
C14 C15 C16 120.4(5) . . ?
C14 C15 C24 120.9(6) . . ?
C16 C15 C24 118.6(5) . . ?
C11 C16 C15 121.2(5) . . ?
C11 C16 H16A 119.4 . . ?
C15 C16 H16A 119.4 . . ?
N1 C17 C22 123.0(5) . . ?
N1 C17 C18 119.2(4) . . ?
C22 C17 C18 117.7(5) . . ?
C19 C18 C17 120.8(5) . . ?
C19 C18 H18A 119.6 . . ?
C17 C18 H18A 119.6 . . ?
C18 C19 C20 120.9(5) . . ?
C18 C19 C25 120.7(5) . . ?
C20 C19 C25 118.5(5) . . ?
C21 C20 C19 118.6(5) . . ?
C21 C20 H20A 120.7 . . ?
C19 C20 H20A 120.7 . . ?
C20 C21 C22 121.3(5) . . ?
C20 C21 C26 119.2(6) . . ?
C22 C21 C26 119.5(5) . . ?
C21 C22 C17 120.7(5) . . ?
C21 C22 H22A 119.6 . . ?
C17 C22 H22A 119.6 . . ?
F1 C23 F3 106.2(5) . . ?
F1 C23 F2 106.5(5) . . ?
F3 C23 F2 104.9(5) . . ?
F1 C23 C13 114.0(5) . . ?
F3 C23 C13 112.2(5) . . ?
F2 C23 C13 112.4(5) . . ?
F4 C24 F6A 126(2) . . ?
F4 C24 F5A 79(3) . . ?
F6A C24 F5A 108.0(16) . . ?
F4 C24 F4A 28(4) . . ?
F6A C24 F4A 104.4(15) . . ?
F5A C24 F4A 103.2(14) . . ?
F4 C24 F6 114(3) . . ?
F6A C24 F6 16(3) . . ?
F5A C24 F6 120(2) . . ?
F4A C24 F6 90(2) . . ?
F4 C24 C15 112.3(15) . . ?
F6A C24 C15 112.6(12) . . ?
F5A C24 C15 114.2(11) . . ?
F4A C24 C15 113.5(8) . . ?
F6 C24 C15 113.0(14) . . ?
F4 C24 F5 110(2) . . ?
F6A C24 F5 84(2) . . ?
F5A C24 F5 31.8(19) . . ?
F4A C24 F5 130(3) . . ?
F6 C24 F5 99(2) . . ?
C15 C24 F5 108(2) . . ?
F7 C25 F8 105.7(5) . . ?
F7 C25 F9 107.1(5) . . ?
F8 C25 F9 105.3(5) . . ?
F7 C25 C19 113.2(5) . . ?
F8 C25 C19 112.0(5) . . ?
F9 C25 C19 113.1(4) . . ?
F11A C26 F10A 103.1(16) . . ?
F11A C26 F12 127.0(12) . . ?
F10A C26 F12 72.4(17) . . ?
F11A C26 F10 69.7(15) . . ?
F10A C26 F10 36.1(15) . . ?
F12 C26 F10 103.3(13) . . ?
F11A C26 F11 35.9(17) . . ?
F10A C26 F11 133.5(14) . . ?
F12 C26 F11 111.1(14) . . ?
F10 C26 F11 104.6(16) . . ?
F11A C26 F12A 101.0(16) . . ?
F10A C26 F12A 112.1(17) . . ?
F12 C26 F12A 43.1(12) . . ?
F10 C26 F12A 131.0(17) . . ?
F11 C26 F12A 71.8(14) . . ?
F11A C26 C21 116.8(10) . . ?
F10A C26 C21 111.3(11) . . ?
F12 C26 C21 113.4(9) . . ?
F10 C26 C21 115.0(13) . . ?
F11 C26 C21 109.0(11) . . ?
F12A C26 C21 111.9(11) . . ?
C17' N1' C1' 121.3(4) . . ?
C17' N1' H1'A 119.4 . . ?
C1' N1' H1'A 119.4 . . ?
C11' N2' C10' 122.5(4) . . ?
C11' N2' H2'A 118.7 . . ?
C10' N2' H2'A 118.7 . . ?
N1' C1' C2' 110.6(4) . . ?
N1' C1' H1'B 109.5 . . ?
C2' C1' H1'B 109.5 . . ?
N1' C1' H1'C 109.5 . . ?
C2' C1' H1'C 109.5 . . ?
H1'B C1' H1'C 108.1 . . ?
C3' C2' C1' 110.3(4) . . ?
C3' C2' H2'B 109.6 . . ?
C1' C2' H2'B 109.6 . . ?
C3' C2' H2'C 109.6 . . ?
C1' C2' H2'C 109.6 . . ?
H2'B C2' H2'C 108.1 . . ?
C4' C3' C8' 118.6(5) . . ?
C4' C3' C2' 121.3(5) . . ?
C8' C3' C2' 120.0(5) . . ?
C3' C4' C5' 120.3(5) . . ?
C3' C4' H4'A 119.8 . . ?
C5' C4' H4'A 119.8 . . ?
C6' C5' C4' 120.8(6) . . ?
C6' C5' H5'A 119.6 . . ?
C4' C5' H5'A 119.6 . . ?
C5' C6' C7' 120.0(5) . . ?
C5' C6' H6'A 120.0 . . ?
C7' C6' H6'A 120.0 . . ?
C8' C7' C6' 118.2(5) . . ?
C8' C7' C9' 121.0(5) . . ?
C6' C7' C9' 120.8(5) . . ?
C3' C8' C7' 122.0(5) . . ?
C3' C8' H8'A 119.0 . . ?
C7' C8' H8'A 119.0 . . ?
C7' C9' C10' 113.2(4) . . ?
C7' C9' H9'A 108.9 . . ?
C10' C9' H9'A 108.9 . . ?
C7' C9' H9'B 108.9 . . ?
C10' C9' H9'B 108.9 . . ?
H9'A C9' H9'B 107.8 . . ?
N2' C10' C9' 110.2(4) . . ?
N2' C10' H10C 109.6 . . ?
C9' C10' H10C 109.6 . . ?
N2' C10' H10D 109.6 . . ?
C9' C10' H10D 109.6 . . ?
H10C C10' H10D 108.1 . . ?
N2' C11' C12' 120.0(4) . . ?
N2' C11' C16' 121.9(5) . . ?
C12' C11' C16' 118.1(5) . . ?
C13' C12' C11' 120.6(5) . . ?
C13' C12' H12B 119.7 . . ?
C11' C12' H12B 119.7 . . ?
C14' C13' C12' 121.6(5) . . ?
C14' C13' C23' 119.3(6) . . ?
C12' C13' C23' 118.9(5) . . ?
C15' C14' C13' 117.8(5) . . ?
C15' C14' H14B 121.1 . . ?
C13' C14' H14B 121.1 . . ?
C14' C15' C16' 122.3(5) . . ?
C14' C15' C24' 119.6(6) . . ?
C16' C15' C24' 118.0(6) . . ?
C15' C16' C11' 119.6(5) . . ?
C15' C16' H16B 120.2 . . ?
C11' C16' H16B 120.2 . . ?
N1' C17' C18' 122.9(5) . . ?
N1' C17' C22' 119.3(5) . . ?
C18' C17' C22' 117.8(5) . . ?
C19' C18' C17' 121.0(5) . . ?
C19' C18' H18B 119.5 . . ?
C17' C18' H18B 119.5 . . ?
C20' C19' C18' 121.2(6) . . ?
C20' C19' C25' 119.9(6) . . ?
C18' C19' C25' 118.9(5) . . ?
C21' C20' C19' 118.2(5) . . ?
C21' C20' H20B 120.9 . . ?
C19' C20' H20B 120.9 . . ?
C20' C21' C22' 121.5(5) . . ?
C20' C21' C26' 119.9(6) . . ?
C22' C21' C26' 118.6(6) . . ?
C21' C22' C17' 120.5(5) . . ?
C21' C22' H22B 119.8 . . ?
C17' C22' H22B 119.8 . . ?
F3" C23' F3' 120(3) . . ?
F3" C23' F2' 82(4) . . ?
F3' C23' F2' 105.4(13) . . ?
F3" C23' F1" 110(3) . . ?
F3' C23' F1" 10(2) . . ?
F2' C23' F1" 109.3(15) . . ?
F3" C23' F1' 19(4) . . ?
F3' C23' F1' 107.3(14) . . ?
F2' C23' F1' 99.8(11) . . ?
F1" C23' F1' 97.3(16) . . ?
F3" C23' C13' 117(2) . . ?
F3' C23' C13' 111.6(12) . . ?
F2' C23' C13' 117.4(8) . . ?
F1" C23' C13' 116.0(15) . . ?
F1' C23' C13' 114.1(7) . . ?
F3" C23' F2" 106(3) . . ?
F3' C23' F2" 98(2) . . ?
F2' C23' F2" 25(2) . . ?
F1" C23' F2" 105.6(19) . . ?
F1' C23' F2" 125(3) . . ?
C13' C23' F2" 100(2) . . ?
F4' C24' F6' 105(3) . . ?
F4' C24' F5" 88(3) . . ?
F6' C24' F5" 113(2) . . ?
F4' C24' F6" 123(3) . . ?
F6' C24' F6" 19(4) . . ?
F5" C24' F6" 103(3) . . ?
F4' C24' F5' 102(2) . . ?
F6' C24' F5' 110.8(19) . . ?
F5" C24' F5' 14(4) . . ?
F6" C24' F5' 97(3) . . ?
F4' C24' F4" 18(3) . . ?
F6' C24' F4" 90(2) . . ?
F5" C24' F4" 103(3) . . ?
F6" C24' F4" 109(4) . . ?
F5' C24' F4" 117(2) . . ?
F4' C24' C15' 113.0(14) . . ?
F6' C24' C15' 114.8(13) . . ?
F5" C24' C15' 119(2) . . ?
F6" C24' C15' 109(2) . . ?
F5' C24' C15' 109.7(15) . . ?
F4" C24' C15' 113.0(13) . . ?
F7" C25' F9" 122(3) . . ?
F7" C25' F9' 133(2) . . ?
F9" C25' F9' 30(3) . . ?
F7" C25' F8' 50(6) . . ?
F9" C25' F8' 126(3) . . ?
F9' C25' F8' 107.9(11) . . ?
F7" C25' F7' 56(6) . . ?
F9" C25' F7' 78(3) . . ?
F9' C25' F7' 106.0(11) . . ?
F8' C25' F7' 102.6(9) . . ?
F7" C25' F8" 105(4) . . ?
F9" C25' F8" 90(3) . . ?
F9' C25' F8" 60(2) . . ?
F8' C25' F8" 57(2) . . ?
F7' C25' F8" 141.8(17) . . ?
F7" C25' C19' 114.2(17) . . ?
F9" C25' C19' 115(2) . . ?
F9' C25' C19' 112.7(11) . . ?
F8' C25' C19' 112.7(8) . . ?
F7' C25' C19' 114.2(6) . . ?
F8" C25' C19' 103.8(16) . . ?
F10' C26' F12" 131.3(12) . . ?
F10' C26' F10" 42.8(17) . . ?
F12" C26' F10" 105.1(10) . . ?
F10' C26' F12' 113(2) . . ?
F12" C26' F12' 59.8(19) . . ?
F10" C26' F12' 135.7(10) . . ?
F10' C26' F11" 65.2(19) . . ?
F12" C26' F11" 107.0(10) . . ?
F10" C26' F11" 104.6(11) . . ?
F12' C26' F11" 52.4(17) . . ?
F10' C26' F11' 103.2(17) . . ?
F12" C26' F11' 44.8(13) . . ?
F10" C26' F11' 64.1(14) . . ?
F12' C26' F11' 102.0(19) . . ?
F11" C26' F11' 132.9(10) . . ?
F10' C26' C21' 112.9(14) . . ?
F12" C26' C21' 114.1(8) . . ?
F10" C26' C21' 113.3(7) . . ?
F12' C26' C21' 110.7(10) . . ?
F11" C26' C21' 111.8(8) . . ?
F11' C26' C21' 114.4(10) . . ?

loop_
_geom_bond_atom_site_label_1
_geom_bond_atom_site_label_2
_geom_bond_distance
_geom_bond_site_symmetry_2
_geom_bond_publ_flag
N1 C17 1.374(6) . ?
N1 C1 1.449(6) . ?
N1 H1A 0.8800 . ?
N2 C11 1.360(6) . ?
N2 C10 1.454(6) . ?
N2 H2A 0.8800 . ?
C1 C2 1.510(7) . ?
C1 H1B 0.9900 . ?
C1 H1C 0.9900 . ?
C2 C3 1.506(7) . ?
C2 H2B 0.9900 . ?
C2 H2C 0.9900 . ?
C3 C4 1.390(7) . ?
C3 C8 1.405(7) . ?
C4 C5 1.349(8) . ?
C4 H4A 0.9500 . ?
C5 C6 1.379(8) . ?
C5 H5A 0.9500 . ?
C6 C7 1.393(7) . ?
C6 H6A 0.9500 . ?
C7 C8 1.378(7) . ?
C7 C9 1.491(7) . ?
C8 H8A 0.9500 . ?
C9 C10 1.524(7) . ?
C9 H9A 0.9900 . ?
C9 H9B 0.9900 . ?
C10 H10A 0.9900 . ?
C10 H10B 0.9900 . ?
C11 C16 1.394(7) . ?
C11 C12 1.414(6) . ?
C12 C13 1.369(7) . ?
C12 H12A 0.9500 . ?
C13 C14 1.394(7) . ?
C13 C23 1.499(7) . ?
C14 C15 1.371(7) . ?
C14 H14A 0.9500 . ?
C15 C16 1.394(7) . ?
C15 C24 1.488(8) . ?
C16 H16A 0.9500 . ?
C17 C22 1.390(7) . ?
C17 C18 1.411(6) . ?
C18 C19 1.370(7) . ?
C18 H18A 0.9500 . ?
C19 C20 1.391(7) . ?
C19 C25 1.493(7) . ?
C20 C21 1.377(7) . ?
C20 H20A 0.9500 . ?
C21 C22 1.382(7) . ?
C21 C26 1.499(8) . ?
C22 H22A 0.9500 . ?
C23 F1 1.329(6) . ?
C23 F3 1.334(6) . ?
C23 F2 1.345(6) . ?
C24 F4 1.21(3) . ?
C24 F6A 1.23(3) . ?
C24 F5A 1.26(2) . ?
C24 F4A 1.372(18) . ?
C24 F6 1.43(4) . ?
C24 F5 1.49(4) . ?
C25 F7 1.321(6) . ?
C25 F8 1.323(6) . ?
C25 F9 1.330(6) . ?
C26 F11A 1.24(2) . ?
C26 F10A 1.24(2) . ?
C26 F12 1.285(14) . ?
C26 F10 1.32(2) . ?
C26 F11 1.35(2) . ?
C26 F12A 1.37(2) . ?
N1' C17' 1.380(6) . ?
N1' C1' 1.456(6) . ?
N1' H1'A 0.8800 . ?
N2' C11' 1.379(6) . ?
N2' C10' 1.455(6) . ?
N2' H2'A 0.8800 . ?
C1' C2' 1.524(7) . ?
C1' H1'B 0.9900 . ?
C1' H1'C 0.9900 . ?
C2' C3' 1.520(6) . ?
C2' H2'B 0.9900 . ?
C2' H2'C 0.9900 . ?
C3' C4' 1.374(7) . ?
C3' C8' 1.387(7) . ?
C4' C5' 1.389(7) . ?
C4' H4'A 0.9500 . ?
C5' C6' 1.372(7) . ?
C5' H5'A 0.9500 . ?
C6' C7' 1.396(7) . ?
C6' H6'A 0.9500 . ?
C7' C8' 1.391(6) . ?
C7' C9' 1.512(7) . ?
C8' H8'A 0.9500 . ?
C9' C10' 1.521(6) . ?
C9' H9'A 0.9900 . ?
C9' H9'B 0.9900 . ?
C10' H10C 0.9900 . ?
C10' H10D 0.9900 . ?
C11' C12' 1.394(7) . ?
C11' C16' 1.408(6) . ?
C12' C13' 1.383(7) . ?
C12' H12B 0.9500 . ?
C13' C14' 1.381(7) . ?
C13' C23' 1.480(10) . ?
C14' C15' 1.380(7) . ?
C14' H14B 0.9500 . ?
C15' C16' 1.381(7) . ?
C15' C24' 1.497(8) . ?
C16' H16B 0.9500 . ?
C17' C18' 1.393(7) . ?
C17' C22' 1.402(6) . ?
C18' C19' 1.384(7) . ?
C18' H18B 0.9500 . ?
C19' C20' 1.384(7) . ?
C19' C25' 1.495(8) . ?
C20' C21' 1.382(8) . ?
C20' H20B 0.9500 . ?
C21' C22' 1.384(7) . ?
C21' C26' 1.494(8) . ?
C22' H22B 0.9500 . ?
C23' F3" 0.97(4) . ?
C23' F3' 1.26(3) . ?
C23' F2' 1.299(15) . ?
C23' F1" 1.39(3) . ?
C23' F1' 1.419(18) . ?
C23' F2" 1.48(3) . ?
C24' F4' 1.26(3) . ?
C24' F6' 1.29(3) . ?
C24' F5" 1.29(4) . ?
C24' F6" 1.34(5) . ?
C24' F5' 1.34(3) . ?
C24' F4" 1.39(4) . ?
C25' F7" 1.16(3) . ?
C25' F9" 1.26(4) . ?
C25' F9' 1.266(15) . ?
C25' F8' 1.327(13) . ?
C25' F7' 1.332(10) . ?
C25' F8" 1.41(3) . ?
C26' F10' 1.25(3) . ?
C26' F12" 1.283(12) . ?
C26' F10" 1.315(14) . ?
C26' F12' 1.336(19) . ?
C26' F11" 1.353(12) . ?
C26' F11' 1.40(3) . ?
